data_4336171
loop_
_publ_author_name
'Ram Chandra Maji'
'Suman Kumar Barman'
'Suprakash Roy'
'Sudip K. Chatterjee'
'Faye L. Bowles'
'Marilyn M. Olmstead'
'Apurba K. Patra'

_publ_section_title
;
 Copper Complexes Relevant to the Catalytic Cycle of Copper Nitrite
 Reductase: Electrochemical Detection of NO(g) Evolution and Flipping of
 NO2 Binding Mode upon CuII \\rightarrow CuI Reduction
;
_journal_name_full 'Inorganic Chemistry'
_journal_page_first 11084
_journal_page_last 11095
_journal_paper_doi 10.1021/ic401295t
_journal_volume 52
_journal_year 2013
_chemical_formula_moiety 'C13 H11 Cu1 N3 O3 S'
_chemical_formula_sum 'C13 H11 Cu N3 O3 S'
_chemical_formula_weight 352.85
_chemical_name_common '[2-methylsulfanyl phenyl]pyridine-2-carboxamide nitrido-O-copper(II)'
_chemical_name_systematic
; 
 ? 
;
_space_group_IT_number 2
_symmetry_cell_setting triclinic
_symmetry_space_group_name_Hall '-P 1'
_symmetry_space_group_name_H-M 'P -1'
_atom_sites_solution_hydrogens geom
_atom_sites_solution_primary direct
_atom_sites_solution_secondary difmap
_audit_creation_method SHELXL-97
_cell_angle_alpha 105.695(14)
_cell_angle_beta 92.008(6)
_cell_angle_gamma 93.611(4)
_cell_formula_units_Z 4
_cell_length_a 7.070(4)
_cell_length_b 10.986(7)
_cell_length_c 17.650(11)
_cell_measurement_reflns_used 7742
_cell_measurement_temperature 90(2)
_cell_measurement_theta_max 32.261
_cell_measurement_theta_min 2.5375
_cell_volume 1315.2(14)
_computing_cell_refinement 'SAINT (Bruker, 2011)'
_computing_data_collection 'Apex2 (Bruker, 2011)'
_computing_data_reduction 'SAINT (Bruker, 2011)'
_computing_publication_material 'SHELXL-97 (Sheldrick, 2008)'
_computing_structure_refinement 'SHELXL-97 (Sheldrick, 2008)'
_computing_structure_solution 'SHELXS-97 (Sheldrick, 2008)'
_diffrn_ambient_temperature 90(2)
_diffrn_detector_area_resol_mean 8.3
_diffrn_measured_fraction_theta_full 0.995
_diffrn_measured_fraction_theta_max 0.995
_diffrn_measurement_device_type 'Bruker Apex II'
_diffrn_measurement_method '\w and \f'
_diffrn_radiation_monochromator graphite
_diffrn_radiation_source 'fine-focus sealed tube'
_diffrn_radiation_type MoK\a
_diffrn_radiation_wavelength 0.71073
_diffrn_reflns_av_R_equivalents 0.0250
_diffrn_reflns_av_sigmaI/netI 0.0317
_diffrn_reflns_limit_h_max 9
_diffrn_reflns_limit_h_min -9
_diffrn_reflns_limit_k_max 15
_diffrn_reflns_limit_k_min -15
_diffrn_reflns_limit_l_max 24
_diffrn_reflns_limit_l_min -24
_diffrn_reflns_number 19569
_diffrn_reflns_theta_full 29.57
_diffrn_reflns_theta_max 29.57
_diffrn_reflns_theta_min 2.54
_exptl_absorpt_coefficient_mu 1.832
_exptl_absorpt_correction_T_max 0.8779
_exptl_absorpt_correction_T_min 0.6453
_exptl_absorpt_correction_type multi-scan
_exptl_absorpt_process_details 'SADABS (Sheldrick, 2007)'
_exptl_crystal_colour purple
_exptl_crystal_density_diffrn 1.782
_exptl_crystal_description parallelepiped
_exptl_crystal_F_000 716
_exptl_crystal_size_max 0.26
_exptl_crystal_size_mid 0.12
_exptl_crystal_size_min 0.07
_refine_diff_density_max 1.028
_refine_diff_density_min -0.600
_refine_diff_density_rms 0.091
_refine_ls_extinction_method none
_refine_ls_goodness_of_fit_ref 1.033
_refine_ls_hydrogen_treatment constr
_refine_ls_matrix_type full
_refine_ls_number_parameters 381
_refine_ls_number_reflns 7347
_refine_ls_number_restraints 0
_refine_ls_restrained_S_all 1.033
_refine_ls_R_factor_all 0.0456
_refine_ls_R_factor_gt 0.0343
_refine_ls_shift/su_max 0.002
_refine_ls_shift/su_mean 0.000
_refine_ls_structure_factor_coef Fsqd
_refine_ls_weighting_details 'calc w=1/[\s^2^(Fo^2^)+(0.0444P)^2^+1.1166P] where P=(Fo^2^+2Fc^2^)/3'
_refine_ls_weighting_scheme calc
_refine_ls_wR_factor_gt 0.0844
_refine_ls_wR_factor_ref 0.0892
_reflns_number_gt 6067
_reflns_number_total 7347
_reflns_threshold_expression >2sigma(I)
_cod_data_source_file ic401295t_si_001.cif
_cod_data_source_block fb53
_cod_database_code 4336171

loop_
_symmetry_equiv_pos_as_xyz
'x, y, z'
'-x, -y, -z'

loop_
_atom_site_label
_atom_site_type_symbol
_atom_site_fract_x
_atom_site_fract_y
_atom_site_fract_z
_atom_site_U_iso_or_equiv
_atom_site_adp_type
_atom_site_occupancy
_atom_site_symmetry_multiplicity
_atom_site_calc_flag
_atom_site_refinement_flags
Cu1 Cu 0.81936(4) 0.21269(2) 0.082780(15) 0.01464(7) Uani 1 1 d .
S1 S 0.87710(7) 0.11951(5) 0.18253(3) 0.01506(10) Uani 1 1 d .
O1 O 0.7047(3) -0.06235(16) -0.11848(10) 0.0245(4) Uani 1 1 d .
O2 O 0.8976(2) 0.38540(15) 0.14942(10) 0.0231(3) Uani 1 1 d .
O3 O 0.5976(3) 0.38304(18) 0.14408(11) 0.0310(4) Uani 1 1 d .
N1 N 0.7933(3) 0.26283(17) -0.01724(11) 0.0158(3) Uani 1 1 d .
N2 N 0.7598(3) 0.04376(16) 0.01473(11) 0.0151(3) Uani 1 1 d .
N3 N 0.7497(3) 0.4447(2) 0.16919(12) 0.0253(4) Uani 1 1 d .
C1 C 0.8102(3) 0.3794(2) -0.02776(13) 0.0191(4) Uani 1 1 d .
H1 H 0.8366 0.4506 0.0168 0.023 Uiso 1 1 calc R
C2 C 0.7899(3) 0.3988(2) -0.10235(14) 0.0226(5) Uani 1 1 d .
H2 H 0.8031 0.4819 -0.1089 0.027 Uiso 1 1 calc R
C3 C 0.7501(3) 0.2943(2) -0.16666(14) 0.0228(5) Uani 1 1 d .
H3 H 0.7367 0.3052 -0.2181 0.027 Uiso 1 1 calc R
C4 C 0.7298(3) 0.1736(2) -0.15601(13) 0.0201(4) Uani 1 1 d .
H4 H 0.7014 0.1012 -0.1996 0.024 Uiso 1 1 calc R
C5 C 0.7520(3) 0.1617(2) -0.07982(13) 0.0166(4) Uani 1 1 d .
C6 C 0.7357(3) 0.0339(2) -0.06308(13) 0.0175(4) Uani 1 1 d .
C7 C 0.7540(3) -0.06145(19) 0.04572(13) 0.0155(4) Uani 1 1 d .
C8 C 0.6961(3) -0.1873(2) 0.00320(14) 0.0190(4) Uani 1 1 d .
H8 H 0.6601 -0.2068 -0.0514 0.023 Uiso 1 1 calc R
C9 C 0.6920(3) -0.2828(2) 0.04126(15) 0.0216(5) Uani 1 1 d .
H9 H 0.6496 -0.3668 0.0123 0.026 Uiso 1 1 calc R
C10 C 0.7479(3) -0.2588(2) 0.12019(15) 0.0219(5) Uani 1 1 d .
H10 H 0.7459 -0.3257 0.1448 0.026 Uiso 1 1 calc R
C11 C 0.8069(3) -0.1361(2) 0.16276(14) 0.0197(4) Uani 1 1 d .
H11 H 0.8471 -0.1185 0.2168 0.024 Uiso 1 1 calc R
C12 C 0.8073(3) -0.0381(2) 0.12627(13) 0.0161(4) Uani 1 1 d .
C13 C 0.6786(3) 0.1536(2) 0.24572(13) 0.0207(4) Uani 1 1 d .
H13A H 0.6851 0.1064 0.2854 0.031 Uiso 1 1 calc R
H13B H 0.5591 0.1282 0.2138 0.031 Uiso 1 1 calc R
H13C H 0.6845 0.2447 0.2720 0.031 Uiso 1 1 calc R
Cu2 Cu 0.25118(4) 0.27919(2) 0.422800(15) 0.01537(7) Uani 1 1 d .
S2 S 0.10761(7) 0.35519(5) 0.32858(3) 0.01513(11) Uani 1 1 d .
O4 O 0.3585(2) 0.56361(15) 0.62035(9) 0.0223(3) Uani 1 1 d .
O5 O 0.3138(3) 0.11778(16) 0.35091(10) 0.0242(4) Uani 1 1 d .
O6 O 0.0273(3) 0.06644(18) 0.36728(11) 0.0316(4) Uani 1 1 d .
N4 N 0.3262(3) 0.23570(17) 0.52109(11) 0.0170(4) Uani 1 1 d .
N5 N 0.2599(3) 0.44959(17) 0.49161(11) 0.0156(3) Uani 1 1 d .
N6 N 0.1737(3) 0.03335(19) 0.33480(12) 0.0261(4) Uani 1 1 d .
C14 C 0.3401(3) 0.1201(2) 0.53154(14) 0.0205(4) Uani 1 1 d .
H14 H 0.3204 0.0478 0.4873 0.025 Uiso 1 1 calc R
C15 C 0.3822(3) 0.1031(2) 0.60499(14) 0.0218(5) Uani 1 1 d .
H15 H 0.3894 0.0204 0.6115 0.026 Uiso 1 1 calc R
C16 C 0.4138(3) 0.2093(2) 0.66878(14) 0.0224(5) Uani 1 1 d .
H16 H 0.4442 0.2002 0.7197 0.027 Uiso 1 1 calc R
C17 C 0.4009(3) 0.3290(2) 0.65811(13) 0.0204(4) Uani 1 1 d .
H17 H 0.4232 0.4028 0.7012 0.024 Uiso 1 1 calc R
C18 C 0.3548(3) 0.3386(2) 0.58304(13) 0.0166(4) Uani 1 1 d .
C19 C 0.3253(3) 0.4647(2) 0.56662(13) 0.0165(4) Uani 1 1 d .
C20 C 0.2076(3) 0.5494(2) 0.46214(13) 0.0153(4) Uani 1 1 d .
C21 C 0.2150(3) 0.6789(2) 0.50474(13) 0.0179(4) Uani 1 1 d .
H21 H 0.2582 0.7043 0.5587 0.021 Uiso 1 1 calc R
C22 C 0.1598(3) 0.7687(2) 0.46826(14) 0.0207(5) Uani 1 1 d .
H22 H 0.1662 0.8552 0.4979 0.025 Uiso 1 1 calc R
C23 C 0.0949(3) 0.7359(2) 0.38926(14) 0.0199(4) Uani 1 1 d .
H23 H 0.0612 0.7992 0.3648 0.024 Uiso 1 1 calc R
C24 C 0.0806(3) 0.6090(2) 0.34717(13) 0.0182(4) Uani 1 1 d .
H24 H 0.0326 0.5844 0.2938 0.022 Uiso 1 1 calc R
C25 C 0.1364(3) 0.5177(2) 0.38276(13) 0.0158(4) Uani 1 1 d .
C26 C 0.2776(3) 0.3465(2) 0.25293(13) 0.0183(4) Uani 1 1 d .
H26A H 0.2395 0.3982 0.2185 0.028 Uiso 1 1 calc R
H26B H 0.2813 0.2582 0.2217 0.028 Uiso 1 1 calc R
H26C H 0.4037 0.3784 0.2778 0.028 Uiso 1 1 calc R

loop_
_atom_site_aniso_label
_atom_site_aniso_U_11
_atom_site_aniso_U_22
_atom_site_aniso_U_33
_atom_site_aniso_U_23
_atom_site_aniso_U_13
_atom_site_aniso_U_12
Cu1 0.01828(13) 0.01106(12) 0.01316(13) 0.00172(9) -0.00082(9) -0.00159(9)
S1 0.0158(2) 0.0129(2) 0.0154(2) 0.00265(19) -0.00045(18) -0.00105(17)
O1 0.0331(9) 0.0185(8) 0.0175(8) -0.0022(6) 0.0009(7) 0.0009(7)
O2 0.0325(9) 0.0151(8) 0.0199(8) 0.0040(6) -0.0057(7) -0.0038(6)
O3 0.0327(10) 0.0307(10) 0.0300(10) 0.0077(8) 0.0083(8) 0.0042(8)
N1 0.0150(8) 0.0163(9) 0.0156(9) 0.0037(7) 0.0007(7) -0.0002(6)
N2 0.0164(9) 0.0119(8) 0.0154(9) 0.0017(7) -0.0003(7) -0.0002(6)
N3 0.0365(12) 0.0231(10) 0.0166(10) 0.0061(8) 0.0024(8) 0.0008(9)
C1 0.0200(11) 0.0172(10) 0.0196(11) 0.0055(8) -0.0007(8) -0.0022(8)
C2 0.0204(11) 0.0239(11) 0.0265(12) 0.0130(10) 0.0004(9) -0.0029(9)
C3 0.0201(11) 0.0308(13) 0.0188(11) 0.0101(10) -0.0001(9) -0.0020(9)
C4 0.0181(10) 0.0256(12) 0.0150(10) 0.0036(9) 0.0002(8) 0.0003(8)
C5 0.0135(9) 0.0193(10) 0.0163(10) 0.0034(8) 0.0017(8) 0.0011(8)
C6 0.0157(10) 0.0175(10) 0.0174(10) 0.0013(8) 0.0010(8) 0.0017(8)
C7 0.0122(9) 0.0128(9) 0.0205(10) 0.0027(8) 0.0027(8) 0.0003(7)
C8 0.0173(10) 0.0151(10) 0.0208(11) -0.0014(8) 0.0007(8) 0.0009(8)
C9 0.0198(11) 0.0113(10) 0.0307(13) 0.0011(9) 0.0020(9) -0.0006(8)
C10 0.0201(11) 0.0147(10) 0.0323(13) 0.0085(9) 0.0042(9) 0.0010(8)
C11 0.0186(10) 0.0179(10) 0.0237(11) 0.0074(9) 0.0024(8) 0.0014(8)
C12 0.0135(9) 0.0137(9) 0.0208(11) 0.0045(8) 0.0016(8) -0.0002(7)
C13 0.0207(11) 0.0192(11) 0.0205(11) 0.0024(9) 0.0036(8) 0.0010(8)
Cu2 0.01987(14) 0.01187(13) 0.01284(13) 0.00102(10) 0.00044(9) 0.00018(9)
S2 0.0161(2) 0.0127(2) 0.0146(2) 0.00095(18) -0.00033(18) -0.00091(17)
O4 0.0255(8) 0.0189(8) 0.0175(8) -0.0025(6) -0.0034(6) -0.0003(6)
O5 0.0336(10) 0.0183(8) 0.0197(8) 0.0024(7) 0.0040(7) 0.0048(7)
O6 0.0357(11) 0.0282(10) 0.0301(10) 0.0088(8) -0.0001(8) -0.0065(8)
N4 0.0163(9) 0.0168(9) 0.0168(9) 0.0035(7) 0.0014(7) -0.0022(7)
N5 0.0156(8) 0.0141(8) 0.0157(9) 0.0022(7) 0.0013(7) -0.0006(6)
N6 0.0409(13) 0.0193(10) 0.0182(10) 0.0058(8) -0.0007(9) 0.0011(9)
C14 0.0245(11) 0.0174(10) 0.0195(11) 0.0053(9) 0.0009(9) -0.0003(8)
C15 0.0204(11) 0.0230(11) 0.0233(12) 0.0098(9) -0.0011(9) -0.0023(8)
C16 0.0180(11) 0.0315(13) 0.0190(11) 0.0107(10) -0.0016(8) -0.0027(9)
C17 0.0176(10) 0.0250(11) 0.0162(10) 0.0027(9) -0.0006(8) -0.0024(8)
C18 0.0141(9) 0.0179(10) 0.0162(10) 0.0024(8) 0.0007(7) -0.0013(7)
C19 0.0134(9) 0.0182(10) 0.0159(10) 0.0014(8) 0.0021(7) -0.0012(7)
C20 0.0136(9) 0.0136(9) 0.0168(10) 0.0012(8) 0.0027(7) -0.0012(7)
C21 0.0161(10) 0.0150(10) 0.0196(11) 0.0003(8) 0.0020(8) -0.0016(7)
C22 0.0185(10) 0.0125(10) 0.0285(12) 0.0014(9) 0.0045(9) -0.0021(8)
C23 0.0189(10) 0.0145(10) 0.0263(12) 0.0058(9) 0.0030(9) 0.0004(8)
C24 0.0170(10) 0.0181(10) 0.0189(11) 0.0041(8) 0.0009(8) 0.0004(8)
C25 0.0134(9) 0.0135(9) 0.0180(10) 0.0006(8) 0.0018(7) -0.0016(7)
C26 0.0187(10) 0.0183(10) 0.0157(10) 0.0009(8) 0.0012(8) -0.0001(8)

loop_
_atom_type_symbol
_atom_type_description
_atom_type_scat_dispersion_real
_atom_type_scat_dispersion_imag
_atom_type_scat_source
C C 0.0033 0.0016 'International Tables Vol C Tables 4.2.6.8 and 6.1.1.4'
H H 0.0000 0.0000 'International Tables Vol C Tables 4.2.6.8 and 6.1.1.4'
N N 0.0061 0.0033 'International Tables Vol C Tables 4.2.6.8 and 6.1.1.4'
O O 0.0106 0.0060 'International Tables Vol C Tables 4.2.6.8 and 6.1.1.4'
S S 0.1246 0.1234 'International Tables Vol C Tables 4.2.6.8 and 6.1.1.4'
Cu Cu 0.3201 1.2651 'International Tables Vol C Tables 4.2.6.8 and 6.1.1.4'

loop_
_geom_angle_atom_site_label_1
_geom_angle_atom_site_label_2
_geom_angle_atom_site_label_3
_geom_angle
N2 Cu1 O2 176.09(7)
N2 Cu1 N1 83.62(9)
O2 Cu1 N1 95.21(8)
N2 Cu1 S1 87.05(7)
O2 Cu1 S1 93.63(7)
N1 Cu1 S1 168.27(6)
C12 S1 C13 100.92(10)
C12 S1 Cu1 96.04(9)
C13 S1 Cu1 105.36(9)
N3 O2 Cu1 108.98(15)
C1 N1 C5 119.6(2)
C1 N1 Cu1 128.59(15)
C5 N1 Cu1 111.85(15)
C6 N2 C7 123.31(18)
C6 N2 Cu1 116.11(15)
C7 N2 Cu1 120.48(15)
O3 N3 O2 115.1(2)
N1 C1 C2 121.7(2)
N1 C1 H1 119.2
C2 C1 H1 119.2
C3 C2 C1 118.5(2)
C3 C2 H2 120.7
C1 C2 H2 120.7
C2 C3 C4 120.1(2)
C2 C3 H3 120.0
C4 C3 H3 120.0
C3 C4 C5 118.1(2)
C3 C4 H4 120.9
C5 C4 H4 120.9
N1 C5 C4 122.0(2)
N1 C5 C6 116.32(19)
C4 C5 C6 121.6(2)
O1 C6 N2 128.8(2)
O1 C6 C5 119.1(2)
N2 C6 C5 112.04(18)
N2 C7 C12 116.91(18)
N2 C7 C8 125.4(2)
C12 C7 C8 117.7(2)
C9 C8 C7 119.9(2)
C9 C8 H8 120.1
C7 C8 H8 120.1
C10 C9 C8 121.8(2)
C10 C9 H9 119.1
C8 C9 H9 119.1
C11 C10 C9 119.2(2)
C11 C10 H10 120.4
C9 C10 H10 120.4
C10 C11 C12 120.0(2)
C10 C11 H11 120.0
C12 C11 H11 120.0
C11 C12 C7 121.4(2)
C11 C12 S1 119.36(18)
C7 C12 S1 119.19(16)
S1 C13 H13A 109.5
S1 C13 H13B 109.5
H13A C13 H13B 109.5
S1 C13 H13C 109.5
H13A C13 H13C 109.5
H13B C13 H13C 109.5
N5 Cu2 O5 164.86(8)
N5 Cu2 N4 83.46(9)
O5 Cu2 N4 95.61(8)
N5 Cu2 S2 87.25(7)
O5 Cu2 S2 96.21(7)
N4 Cu2 S2 165.59(6)
C25 S2 C26 102.48(10)
C25 S2 Cu2 96.08(8)
C26 S2 Cu2 105.83(9)
N6 O5 Cu2 113.07(15)
C14 N4 C18 119.7(2)
C14 N4 Cu2 127.91(16)
C18 N4 Cu2 112.31(15)
C19 N5 C20 123.75(18)
C19 N5 Cu2 116.05(15)
C20 N5 Cu2 120.16(15)
O6 N6 O5 115.1(2)
N4 C14 C15 121.8(2)
N4 C14 H14 119.1
C15 C14 H14 119.1
C14 C15 C16 118.5(2)
C14 C15 H15 120.7
C16 C15 H15 120.7
C15 C16 C17 119.8(2)
C15 C16 H16 120.1
C17 C16 H16 120.1
C16 C17 C18 118.4(2)
C16 C17 H17 120.8
C18 C17 H17 120.8
N4 C18 C17 121.7(2)
N4 C18 C19 116.05(19)
C17 C18 C19 122.2(2)
O4 C19 N5 129.1(2)
O4 C19 C18 119.2(2)
N5 C19 C18 111.69(18)
N5 C20 C21 126.1(2)
N5 C20 C25 117.04(19)
C21 C20 C25 116.8(2)
C22 C21 C20 120.4(2)
C22 C21 H21 119.8
C20 C21 H21 119.8
C21 C22 C23 121.9(2)
C21 C22 H22 119.1
C23 C22 H22 119.1
C24 C23 C22 118.6(2)
C24 C23 H23 120.7
C22 C23 H23 120.7
C23 C24 C25 120.2(2)
C23 C24 H24 119.9
C25 C24 H24 119.9
C24 C25 C20 122.1(2)
C24 C25 S2 119.15(17)
C20 C25 S2 118.71(16)
S2 C26 H26A 109.5
S2 C26 H26B 109.5
H26A C26 H26B 109.5
S2 C26 H26C 109.5
H26A C26 H26C 109.5
H26B C26 H26C 109.5

loop_
_geom_bond_atom_site_label_1
_geom_bond_atom_site_label_2
_geom_bond_distance
Cu1 N2 1.930(2)
Cu1 O2 1.9759(19)
Cu1 O3 2.554(2)
Cu1 N1 1.992(2)
Cu1 S1 2.3004(12)
S1 C12 1.777(2)
S1 C13 1.818(2)
O1 C6 1.232(3)
O2 N3 1.276(3)
O3 N3 1.235(3)
N1 C1 1.342(3)
N1 C5 1.346(3)
N2 C6 1.352(3)
N2 C7 1.405(3)
C1 C2 1.393(3)
C1 H1 0.9500
C2 C3 1.385(3)
C2 H2 0.9500
C3 C4 1.388(3)
C3 H3 0.9500
C4 C5 1.390(3)
C4 H4 0.9500
C5 C6 1.510(3)
C7 C12 1.408(3)
C7 C8 1.410(3)
C8 C9 1.390(3)
C8 H8 0.9500
C9 C10 1.384(4)
C9 H9 0.9500
C10 C11 1.384(3)
C10 H10 0.9500
C11 C12 1.396(3)
C11 H11 0.9500
C13 H13A 0.9800
C13 H13B 0.9800
C13 H13C 0.9800
Cu2 N5 1.932(2)
Cu2 O5 1.9675(19)
CU2 O6 2.667(2)
Cu2 N4 1.984(2)
Cu2 S2 2.2875(11)
S2 C25 1.778(2)
S2 C26 1.815(2)
O4 C19 1.237(3)
O5 N6 1.282(3)
O6 N6 1.228(3)
N4 C14 1.341(3)
N4 C18 1.342(3)
N5 C19 1.350(3)
N5 C20 1.398(3)
C14 C15 1.384(3)
C14 H14 0.9500
C15 C16 1.385(3)
C15 H15 0.9500
C16 C17 1.386(3)
C16 H16 0.9500
C17 C18 1.387(3)
C17 H17 0.9500
C18 C19 1.516(3)
C20 C21 1.414(3)
C20 C25 1.415(3)
C21 C22 1.385(3)
C21 H21 0.9500
C22 C23 1.395(3)
C22 H22 0.9500
C23 C24 1.387(3)
C23 H23 0.9500
C24 C25 1.388(3)
C24 H24 0.9500
C26 H26A 0.9800
C26 H26B 0.9800
C26 H26C 0.9800

loop_
_geom_torsion_atom_site_label_1
_geom_torsion_atom_site_label_2
_geom_torsion_atom_site_label_3
_geom_torsion_atom_site_label_4
_geom_torsion
N2 Cu1 S1 C12 -4.23(9)
O2 Cu1 S1 C12 179.62(9)
N1 Cu1 S1 C12 -41.5(3)
N2 Cu1 S1 C13 -107.34(10)
O2 Cu1 S1 C13 76.52(10)
N1 Cu1 S1 C13 -144.6(3)
N1 Cu1 O2 N3 83.99(15)
S1 Cu1 O2 N3 -103.72(14)
N2 Cu1 N1 C1 178.7(2)
O2 Cu1 N1 C1 -5.0(2)
S1 Cu1 N1 C1 -143.8(2)
N2 Cu1 N1 C5 -0.72(15)
O2 Cu1 N1 C5 175.53(15)
S1 Cu1 N1 C5 36.7(4)
N1 Cu1 N2 C6 2.05(15)
S1 Cu1 N2 C6 -170.84(15)
N1 Cu1 N2 C7 178.47(16)
S1 Cu1 N2 C7 5.58(15)
Cu1 O2 N3 O3 0.8(2)
C5 N1 C1 C2 -1.4(3)
Cu1 N1 C1 C2 179.23(16)
N1 C1 C2 C3 0.4(3)
C1 C2 C3 C4 0.5(3)
C2 C3 C4 C5 -0.5(3)
C1 N1 C5 C4 1.4(3)
Cu1 N1 C5 C4 -179.13(17)
C1 N1 C5 C6 179.93(19)
Cu1 N1 C5 C6 -0.6(2)
C3 C4 C5 N1 -0.4(3)
C3 C4 C5 C6 -178.9(2)
C7 N2 C6 O1 0.5(4)
Cu1 N2 C6 O1 176.82(19)
C7 N2 C6 C5 -179.09(18)
Cu1 N2 C6 C5 -2.8(2)
N1 C5 C6 O1 -177.46(19)
C4 C5 C6 O1 1.1(3)
N1 C5 C6 N2 2.2(3)
C4 C5 C6 N2 -179.25(19)
C6 N2 C7 C12 171.44(19)
Cu1 N2 C7 C12 -4.7(3)
C6 N2 C7 C8 -9.8(3)
Cu1 N2 C7 C8 174.09(16)
N2 C7 C8 C9 -178.3(2)
C12 C7 C8 C9 0.5(3)
C7 C8 C9 C10 -1.6(3)
C8 C9 C10 C11 1.0(3)
C9 C10 C11 C12 0.7(3)
C10 C11 C12 C7 -1.9(3)
C10 C11 C12 S1 178.23(17)
N2 C7 C12 C11 -179.86(19)
C8 C7 C12 C11 1.2(3)
N2 C7 C12 S1 0.0(3)
C8 C7 C12 S1 -178.88(16)
C13 S1 C12 C11 -69.8(2)
Cu1 S1 C12 C11 -176.72(17)
C13 S1 C12 C7 110.36(18)
Cu1 S1 C12 C7 3.39(17)
N5 Cu2 S2 C25 7.00(9)
O5 Cu2 S2 C25 -158.21(9)
N4 Cu2 S2 C25 56.8(2)
N5 Cu2 S2 C26 111.85(9)
O5 Cu2 S2 C26 -53.36(9)
N4 Cu2 S2 C26 161.7(2)
N5 Cu2 O5 N6 176.0(2)
N4 Cu2 O5 N6 90.32(16)
S2 Cu2 O5 N6 -81.43(15)
N5 Cu2 N4 C14 173.2(2)
O5 Cu2 N4 C14 -22.0(2)
S2 Cu2 N4 C14 123.0(2)
N5 Cu2 N4 C18 -3.06(15)
O5 Cu2 N4 C18 161.74(15)
S2 Cu2 N4 C18 -53.3(3)
O5 Cu2 N5 C19 -81.3(3)
N4 Cu2 N5 C19 6.04(15)
S2 Cu2 N5 C19 175.00(15)
O5 Cu2 N5 C20 96.2(3)
N4 Cu2 N5 C20 -176.51(16)
S2 Cu2 N5 C20 -7.54(15)
Cu2 O5 N6 O6 -0.9(2)
C18 N4 C14 C15 0.4(3)
Cu2 N4 C14 C15 -175.63(17)
N4 C14 C15 C16 -1.1(3)
C14 C15 C16 C17 0.6(3)
C15 C16 C17 C18 0.5(3)
C14 N4 C18 C17 0.8(3)
Cu2 N4 C18 C17 177.42(17)
C14 N4 C18 C19 -176.65(19)
Cu2 N4 C18 C19 0.0(2)
C16 C17 C18 N4 -1.2(3)
C16 C17 C18 C19 176.0(2)
C20 N5 C19 O4 -3.4(4)
Cu2 N5 C19 O4 173.99(19)
C20 N5 C19 C18 175.32(18)
Cu2 N5 C19 C18 -7.3(2)
N4 C18 C19 O4 -176.4(2)
C17 C18 C19 O4 6.1(3)
N4 C18 C19 N5 4.7(3)
C17 C18 C19 N5 -172.7(2)
C19 N5 C20 C21 0.2(3)
Cu2 N5 C20 C21 -177.06(16)
C19 N5 C20 C25 -178.20(19)
Cu2 N5 C20 C25 4.5(3)
N5 C20 C21 C22 179.7(2)
C25 C20 C21 C22 -1.9(3)
C20 C21 C22 C23 0.2(3)
C21 C22 C23 C24 1.9(3)
C22 C23 C24 C25 -2.2(3)
C23 C24 C25 C20 0.4(3)
C23 C24 C25 S2 177.50(17)
N5 C20 C25 C24 -179.81(19)
C21 C20 C25 C24 1.6(3)
N5 C20 C25 S2 3.1(3)
C21 C20 C25 S2 -175.47(15)
C26 S2 C25 C24 67.84(19)
Cu2 S2 C25 C24 175.57(16)
C26 S2 C25 C20 -114.97(18)
Cu2 S2 C25 C20 -7.23(17)
